data_4064735
loop_
_publ_author_name
'Fleischhauer, Sebastian'
'Eichele, Klaus'
'Schellenberg, Inga'
'P\"ottgen, Rainer'
'Wesemann, Lars'

_publ_section_title
;
 Cobalt, Rhodium, Iridium, and Ruthenium Carbonyl Complexes with
 Stanna-closo-dodecaborate:103Rh NMR,119Sn M\"ossbauer Spectroscopy, and
 Solid-State119Sn NMR
;
_journal_issue 11
_journal_name_full Organometallics
_journal_page_first 3200
_journal_paper_doi 10.1021/om200301v
_journal_volume 30
_journal_year 2011
_chemical_formula_sum 'C54 H164 B44 N10 O4 Rh2 Sn4'
_chemical_formula_weight 2174.17
_chemical_name_systematic
;
 ?
;
_space_group_IT_number 2
_symmetry_cell_setting triclinic
_symmetry_space_group_name_Hall '-P 1'
_symmetry_space_group_name_H-M 'P -1'
_atom_sites_solution_hydrogens geom
_atom_sites_solution_primary direct
_atom_sites_solution_secondary difmap
_audit_creation_method SHELXL-97
_cell_angle_alpha 64.620(7)
_cell_angle_beta 79.697(8)
_cell_angle_gamma 76.556(8)
_cell_formula_units_Z 1
_cell_length_a 11.0038(12)
_cell_length_b 16.5840(16)
_cell_length_c 16.4540(16)
_cell_measurement_reflns_used 23447
_cell_measurement_temperature 173(2)
_cell_measurement_theta_max 59.07
_cell_measurement_theta_min 3.87
_cell_volume 2627.8(5)
_computing_cell_refinement 'Stoe X-Area'
_computing_data_collection 'Stoe WinXpose'
_computing_data_reduction 'Stoe X-Area'
_computing_molecular_graphics ORTEP3
_computing_publication_material SHELX97
_computing_structure_refinement 'SHELXL-97 (Sheldrick, 1997)'
_computing_structure_solution 'SHELXS-97 (Sheldrick, 1990)'
_diffrn_ambient_temperature 173(2)
_diffrn_measured_fraction_theta_full 0.988
_diffrn_measured_fraction_theta_max 0.988
_diffrn_measurement_device_type 'Stoe IPDS 2T'
_diffrn_measurement_method 'OMEGA SCANS'
_diffrn_radiation_monochromator graphite
_diffrn_radiation_source 'fine-focus sealed tube'
_diffrn_radiation_type MoK\a
_diffrn_radiation_wavelength 0.71073
_diffrn_reflns_av_R_equivalents 0.0606
_diffrn_reflns_av_sigmaI/netI 0.0430
_diffrn_reflns_limit_h_max 13
_diffrn_reflns_limit_h_min -13
_diffrn_reflns_limit_k_max 19
_diffrn_reflns_limit_k_min -19
_diffrn_reflns_limit_l_max 19
_diffrn_reflns_limit_l_min -19
_diffrn_reflns_number 34156
_diffrn_reflns_theta_full 25.35
_diffrn_reflns_theta_max 25.35
_diffrn_reflns_theta_min 5.67
_exptl_absorpt_coefficient_mu 1.285
_exptl_absorpt_correction_T_max 0.8416
_exptl_absorpt_correction_T_min 0.6995
_exptl_absorpt_correction_type numerical
_exptl_absorpt_process_details 'Stoe XRED, XSHAPE'
_exptl_crystal_colour red
_exptl_crystal_density_diffrn 1.374
_exptl_crystal_density_method 'not measured'
_exptl_crystal_description prism
_exptl_crystal_F_000 1100
_exptl_crystal_size_max 0.11
_exptl_crystal_size_mid 0.08
_exptl_crystal_size_min 0.07
_refine_diff_density_max 0.988
_refine_diff_density_min -0.567
_refine_diff_density_rms 0.084
_refine_ls_extinction_method none
_refine_ls_goodness_of_fit_ref 1.020
_refine_ls_hydrogen_treatment constr
_refine_ls_matrix_type full
_refine_ls_number_parameters 515
_refine_ls_number_reflns 9510
_refine_ls_number_restraints 44
_refine_ls_restrained_S_all 1.021
_refine_ls_R_factor_all 0.0581
_refine_ls_R_factor_gt 0.0444
_refine_ls_shift/su_max 0.001
_refine_ls_shift/su_mean 0.000
_refine_ls_structure_factor_coef Fsqd
_refine_ls_weighting_details 'calc w=1/[\s^2^(Fo^2^)+(0.0454P)^2^+4.9239P] where P=(Fo^2^+2Fc^2^)/3'
_refine_ls_weighting_scheme calc
_refine_ls_wR_factor_gt 0.0992
_refine_ls_wR_factor_ref 0.1054
_reflns_number_gt 7862
_reflns_number_total 9510
_reflns_threshold_expression >2sigma(I)
_cod_data_source_file om200301v_si_002.cif
_cod_data_source_block sf58
_cod_original_sg_symbol_H-M P-1
_cod_database_code 4064735

loop_
_symmetry_equiv_pos_as_xyz
'x, y, z'
'-x, -y, -z'

loop_
_atom_site_label
_atom_site_type_symbol
_atom_site_fract_x
_atom_site_fract_y
_atom_site_fract_z
_atom_site_U_iso_or_equiv
_atom_site_adp_type
_atom_site_occupancy
_atom_site_symmetry_multiplicity
_atom_site_calc_flag
_atom_site_refinement_flags
_atom_site_disorder_assembly
_atom_site_disorder_group
Sn1 Sn 0.00469(3) 0.63971(2) 0.37563(2) 0.03914(10) Uani 1 1 d . . .
Rh1 Rh 0.06590(3) 0.45580(2) 0.44784(2) 0.03460(10) Uani 1 1 d . . .
Sn2 Sn 0.19155(3) 0.39480(2) 0.33420(2) 0.04320(10) Uani 1 1 d . . .
O1 O -0.1588(4) 0.4250(4) 0.3887(3) 0.0795(13) Uani 1 1 d . . .
O2 O 0.3199(4) 0.4556(4) 0.4955(3) 0.0839(15) Uani 1 1 d . . .
C2 C 0.2239(5) 0.4571(4) 0.4773(4) 0.0546(13) Uani 1 1 d . . .
C1 C -0.0761(5) 0.4382(4) 0.4111(3) 0.0501(12) Uani 1 1 d . . .
B100 B 0.0847(5) 0.7716(4) 0.3354(4) 0.0435(13) Uani 1 1 d . . .
H100 H 0.1320 0.7667 0.3913 0.052 Uiso 1 1 calc R . .
B101 B -0.0897(5) 0.7916(3) 0.3365(4) 0.0406(12) Uani 1 1 d . . .
H101 H -0.1535 0.8000 0.3931 0.049 Uiso 1 1 calc R . .
B102 B 0.1555(5) 0.7089(4) 0.2631(4) 0.0469(13) Uani 1 1 d . . .
H102 H 0.2478 0.6644 0.2725 0.056 Uiso 1 1 calc R . .
B103 B -0.1284(5) 0.7394(4) 0.2656(4) 0.0432(12) Uani 1 1 d . . .
H103 H -0.2166 0.7139 0.2771 0.052 Uiso 1 1 calc R . .
B104 B -0.0602(6) 0.7971(4) 0.1553(4) 0.0482(14) Uani 1 1 d . . .
H104 H -0.1061 0.8067 0.0968 0.058 Uiso 1 1 calc R . .
B105 B 0.0233(6) 0.6885(4) 0.2187(4) 0.0463(13) Uani 1 1 d . . .
H105 H 0.0318 0.6313 0.1995 0.056 Uiso 1 1 calc R . .
B106 B 0.0142(7) 0.8822(4) 0.1537(4) 0.0561(16) Uani 1 1 d . . .
H106 H 0.0170 0.9468 0.0943 0.067 Uiso 1 1 calc R . .
B107 B -0.1274(6) 0.8571(4) 0.2237(4) 0.0464(13) Uani 1 1 d . . .
H107 H -0.2163 0.9054 0.2096 0.056 Uiso 1 1 calc R . .
B108 B 0.1422(6) 0.8275(5) 0.2224(4) 0.0541(15) Uani 1 1 d . . .
H108 H 0.2275 0.8570 0.2075 0.065 Uiso 1 1 calc R . .
B109 B -0.0016(6) 0.8758(4) 0.2658(4) 0.0512(14) Uani 1 1 d . . .
H109 H -0.0095 0.9365 0.2792 0.061 Uiso 1 1 calc R . .
B110 B 0.1063(6) 0.7789(5) 0.1540(4) 0.0531(15) Uani 1 1 d . . .
H110 H 0.1688 0.7767 0.0946 0.064 Uiso 1 1 calc R . .
B200 B 0.3166(5) 0.2563(4) 0.3478(4) 0.0433(12) Uani 1 1 d . . .
H200 H 0.3121 0.2061 0.4183 0.052 Uiso 1 1 calc R . .
B201 B 0.1922(5) 0.4106(4) 0.1869(4) 0.0437(12) Uani 1 1 d . . .
H201 H 0.1091 0.4579 0.1551 0.052 Uiso 1 1 calc R . .
B202 B 0.3287(5) 0.4486(4) 0.2068(4) 0.0448(13) Uani 1 1 d . . .
H202 H 0.3320 0.5203 0.1878 0.054 Uiso 1 1 calc R . .
B203 B 0.4057(5) 0.3530(4) 0.3060(4) 0.0440(13) Uani 1 1 d . . .
H203 H 0.4583 0.3641 0.3502 0.053 Uiso 1 1 calc R . .
B204 B 0.3399(6) 0.4057(4) 0.1239(4) 0.0479(13) Uani 1 1 d . . .
H204 H 0.3488 0.4517 0.0520 0.057 Uiso 1 1 calc R . .
B205 B 0.4575(5) 0.2602(4) 0.2763(4) 0.0487(14) Uani 1 1 d . . .
H205 H 0.5427 0.2122 0.3033 0.058 Uiso 1 1 calc R . .
B206 B 0.1854(5) 0.2916(4) 0.2744(4) 0.0448(13) Uani 1 1 d . . .
H206 H 0.0979 0.2639 0.2982 0.054 Uiso 1 1 calc R . .
B207 B 0.4646(5) 0.3719(4) 0.1937(4) 0.0488(14) Uani 1 1 d . . .
H207 H 0.5543 0.3963 0.1671 0.059 Uiso 1 1 calc R . .
B208 B 0.4219(6) 0.2922(4) 0.1644(4) 0.0517(14) Uani 1 1 d . . .
H208 H 0.4842 0.2648 0.1185 0.062 Uiso 1 1 calc R . .
B209 B 0.2560(6) 0.3138(4) 0.1643(4) 0.0518(14) Uani 1 1 d . . .
H209 H 0.2103 0.3004 0.1182 0.062 Uiso 1 1 calc R . .
B210 B 0.3285(6) 0.2237(4) 0.2578(4) 0.0505(14) Uani 1 1 d . . .
H210 H 0.3304 0.1523 0.2724 0.061 Uiso 1 1 calc R . .
N3 N 0.5449(4) 0.1373(4) 0.5924(4) 0.0647(13) Uani 1 1 d . . .
N4 N 0.5077(13) 0.0259(13) 0.1102(10) 0.105(5) Uiso 0.58(2) 1 d P A 2
C401 C 0.7047(14) 0.0254(12) 0.0129(10) 0.072(4) Uiso 0.58(2) 1 d P A 2
H40A H 0.6986 0.0012 -0.0295 0.109 Uiso 0.58(2) 1 calc PR A 2
H40B H 0.7729 -0.0110 0.0490 0.109 Uiso 0.58(2) 1 calc PR A 2
H40C H 0.7196 0.0865 -0.0193 0.109 Uiso 0.58(2) 1 calc PR A 2
C400 C 0.5946(14) 0.0244(13) 0.0678(9) 0.074(4) Uiso 0.58(2) 1 d P A 2
N4B N 0.5260(15) -0.0332(15) 0.1193(11) 0.089(7) Uiso 0.42(2) 1 d PD A 1
C402 C 0.6142(13) -0.0153(15) 0.0700(10) 0.057(4) Uiso 0.42(2) 1 d PD A 1
C403 C 0.7260(14) -0.0011(13) 0.0031(11) 0.050(4) Uiso 0.42(2) 1 d P A 1
H40D H 0.7068 -0.0004 -0.0519 0.075 Uiso 0.42(2) 1 calc PR A 1
H40E H 0.7947 -0.0493 0.0270 0.075 Uiso 0.42(2) 1 calc PR A 1
H40F H 0.7487 0.0558 -0.0090 0.075 Uiso 0.42(2) 1 calc PR A 1
C306 C 0.7526(6) 0.0455(5) 0.6518(5) 0.0784(19) Uani 1 1 d U . .
H30A H 0.8033 0.0300 0.6999 0.118 Uiso 1 1 calc R . .
H30B H 0.7982 0.0750 0.5949 0.118 Uiso 1 1 calc R . .
H30C H 0.7323 -0.0087 0.6539 0.118 Uiso 1 1 calc R . .
C305 C 0.6341(7) 0.1080(5) 0.6622(4) 0.0743(18) Uani 1 1 d U . .
H30D H 0.5910 0.0781 0.7210 0.089 Uiso 1 1 calc R . .
H30E H 0.6564 0.1616 0.6613 0.089 Uiso 1 1 calc R . .
C300 C 0.6024(8) 0.1877(6) 0.4993(5) 0.093(2) Uani 1 1 d U . .
H30F H 0.6711 0.1464 0.4842 0.112 Uiso 1 1 calc R . .
H30G H 0.5400 0.2059 0.4569 0.112 Uiso 1 1 calc R . .
C308 C 0.4299(7) 0.1996(6) 0.6111(7) 0.104(3) Uani 1 1 d . . .
H30H H 0.3917 0.1692 0.6708 0.156 Uiso 1 1 calc R . .
H30I H 0.3712 0.2156 0.5677 0.156 Uiso 1 1 calc R . .
H30J H 0.4540 0.2535 0.6068 0.156 Uiso 1 1 calc R . .
C303 C 0.5026(7) 0.0601(6) 0.5859(7) 0.102(3) Uani 1 1 d DU . .
H30K H 0.4563 0.0848 0.5329 0.122 Uiso 1 1 calc R . .
H30L H 0.5767 0.0194 0.5758 0.122 Uiso 1 1 calc R . .
C301 C 0.6504(9) 0.2693(8) 0.4861(6) 0.131(4) Uani 1 1 d U . .
H30M H 0.6868 0.2959 0.4251 0.197 Uiso 1 1 calc R . .
H30N H 0.7130 0.2523 0.5271 0.197 Uiso 1 1 calc R . .
H30O H 0.5826 0.3124 0.4976 0.197 Uiso 1 1 calc R . .
C304 C 0.4251(9) 0.0069(7) 0.6627(9) 0.145(5) Uani 1 1 d DU . .
H30P H 0.4063 -0.0410 0.6516 0.218 Uiso 1 1 calc R . .
H30Q H 0.3484 0.0451 0.6715 0.218 Uiso 1 1 calc R . .
H30R H 0.4694 -0.0187 0.7159 0.218 Uiso 1 1 calc R . .
N1 N 0.6094(5) 0.6475(4) 0.1475(4) 0.0634(12) Uiso 1 1 d U . .
C106 C 0.5352(18) 0.5517(11) 0.3038(14) 0.113(6) Uiso 0.551(12) 1 d PDU B 2
H10A H 0.4999 0.5526 0.3612 0.169 Uiso 0.551(12) 1 calc PR B 2
H10B H 0.6130 0.5096 0.3113 0.169 Uiso 0.551(12) 1 calc PR B 2
H10C H 0.4779 0.5334 0.2801 0.169 Uiso 0.551(12) 1 calc PR B 2
C103 C 0.5490(15) 0.6126(13) 0.1057(13) 0.086(5) Uiso 0.551(12) 1 d PU B 2
H10D H 0.5321 0.5526 0.1462 0.103 Uiso 0.551(12) 1 calc PR B 2
H10E H 0.5978 0.6099 0.0514 0.103 Uiso 0.551(12) 1 calc PR B 2
C100 C 0.6463(14) 0.7430(10) 0.0899(11) 0.089(4) Uiso 0.551(12) 1 d PU B 2
H10F H 0.6819 0.7612 0.1273 0.133 Uiso 0.551(12) 1 calc PR B 2
H10G H 0.5729 0.7863 0.0663 0.133 Uiso 0.551(12) 1 calc PR B 2
H10H H 0.7068 0.7402 0.0409 0.133 Uiso 0.551(12) 1 calc PR B 2
C101 C 0.7440(12) 0.5950(11) 0.1694(11) 0.080(4) Uiso 0.551(12) 1 d PU B 2
H10I H 0.7796 0.6267 0.1946 0.096 Uiso 0.551(12) 1 calc PR B 2
H10J H 0.7353 0.5362 0.2174 0.096 Uiso 0.551(12) 1 calc PR B 2
C102 C 0.8387(16) 0.5785(14) 0.1003(12) 0.106(5) Uiso 0.551(12) 1 d PU B 2
H10K H 0.9161 0.5463 0.1268 0.158 Uiso 0.551(12) 1 calc PR B 2
H10L H 0.8521 0.6354 0.0521 0.158 Uiso 0.551(12) 1 calc PR B 2
H10M H 0.8098 0.5430 0.0768 0.158 Uiso 0.551(12) 1 calc PR B 2
C107 C 0.5589(16) 0.6460(11) 0.2386(11) 0.105(5) Uiso 0.551(12) 1 d PDU B 2
H10N H 0.4811 0.6892 0.2335 0.126 Uiso 0.551(12) 1 calc PR B 2
H10O H 0.6184 0.6640 0.2618 0.126 Uiso 0.551(12) 1 calc PR B 2
C104 C 0.436(2) 0.6769(16) 0.0853(17) 0.150(8) Uiso 0.551(12) 1 d PU B 2
H10P H 0.3867 0.6604 0.0542 0.225 Uiso 0.551(12) 1 calc PR B 2
H10Q H 0.4562 0.7359 0.0475 0.225 Uiso 0.551(12) 1 calc PR B 2
H10R H 0.3900 0.6777 0.1402 0.225 Uiso 0.551(12) 1 calc PR B 2
C150 C 0.5378(19) 0.5829(15) 0.2362(12) 0.098(6) Uiso 0.449(12) 1 d PDU B 1
H15A H 0.4490 0.5989 0.2280 0.117 Uiso 0.449(12) 1 calc PR B 1
H15B H 0.5652 0.5212 0.2409 0.117 Uiso 0.449(12) 1 calc PR B 1
C152 C 0.573(2) 0.7375(16) 0.1495(17) 0.122(8) Uiso 0.449(12) 1 d PDU B 1
H15C H 0.5059 0.7338 0.1977 0.146 Uiso 0.449(12) 1 calc PR B 1
H15D H 0.6437 0.7505 0.1663 0.146 Uiso 0.449(12) 1 calc PR B 1
C151 C 0.531(3) 0.813(2) 0.070(2) 0.196(14) Uiso 0.449(12) 1 d PDU B 1
H15E H 0.5647 0.8647 0.0629 0.294 Uiso 0.449(12) 1 calc PR B 1
H15F H 0.4412 0.8274 0.0753 0.294 Uiso 0.449(12) 1 calc PR B 1
H15G H 0.5597 0.7989 0.0184 0.294 Uiso 0.449(12) 1 calc PR B 1
C155 C 0.783(3) 0.537(2) 0.134(2) 0.159(11) Uiso 0.449(12) 1 d PDU B 1
H15H H 0.8700 0.5246 0.1150 0.239 Uiso 0.449(12) 1 calc PR B 1
H15I H 0.7338 0.5227 0.1007 0.239 Uiso 0.449(12) 1 calc PR B 1
H15J H 0.7681 0.5004 0.1974 0.239 Uiso 0.449(12) 1 calc PR B 1
C154 C 0.745(3) 0.636(2) 0.117(3) 0.197(16) Uiso 0.449(12) 1 d PDU B 1
H15K H 0.7916 0.6515 0.1516 0.236 Uiso 0.449(12) 1 calc PR B 1
H15L H 0.7593 0.6742 0.0536 0.236 Uiso 0.449(12) 1 calc PR B 1
C153 C 0.553(2) 0.5838(17) 0.3226(12) 0.101(6) Uiso 0.449(12) 1 d PDU B 1
H15M H 0.5046 0.5431 0.3703 0.151 Uiso 0.449(12) 1 calc PR B 1
H15N H 0.5248 0.6441 0.3200 0.151 Uiso 0.449(12) 1 calc PR B 1
H15O H 0.6401 0.5649 0.3338 0.151 Uiso 0.449(12) 1 calc PR B 1
C156 C 0.544(2) 0.6442(19) 0.0744(16) 0.107(8) Uiso 0.449(12) 1 d PD B 1
H15P H 0.4550 0.6487 0.0915 0.161 Uiso 0.449(12) 1 calc PR B 1
H15Q H 0.5758 0.5880 0.0681 0.161 Uiso 0.449(12) 1 calc PR B 1
H15R H 0.5588 0.6938 0.0180 0.161 Uiso 0.449(12) 1 calc PR B 1
C204 C -0.0175(7) 0.8420(5) -0.1811(5) 0.0516(19) Uiso 0.723(7) 1 d P C 2
H20A H -0.0045 0.8905 -0.2400 0.062 Uiso 0.723(7) 1 calc PR C 2
H20B H -0.0461 0.7957 -0.1904 0.062 Uiso 0.723(7) 1 calc PR C 2
C205 C -0.1181(7) 0.8785(6) -0.1260(5) 0.057(2) Uiso 0.723(7) 1 d P C 2
H20C H -0.1933 0.9029 -0.1567 0.085 Uiso 0.723(7) 1 calc PR C 2
H20D H -0.0918 0.9254 -0.1175 0.085 Uiso 0.723(7) 1 calc PR C 2
H20E H -0.1341 0.8306 -0.0683 0.085 Uiso 0.723(7) 1 calc PR C 2
C201 C 0.1815(10) 0.7241(8) -0.2473(8) 0.075(3) Uiso 0.723(7) 1 d P C 2
H20F H 0.2510 0.7172 -0.2897 0.113 Uiso 0.723(7) 1 calc PR C 2
H20G H 0.1064 0.7517 -0.2779 0.113 Uiso 0.723(7) 1 calc PR C 2
H20H H 0.1715 0.6657 -0.2006 0.113 Uiso 0.723(7) 1 calc PR C 2
C206 C 0.1516(9) 0.8710(7) -0.1219(7) 0.076(3) Uiso 0.723(7) 1 d P C 2
H20I H 0.1613 0.9229 -0.1775 0.114 Uiso 0.723(7) 1 calc PR C 2
H20J H 0.2305 0.8454 -0.0961 0.114 Uiso 0.723(7) 1 calc PR C 2
H20K H 0.0907 0.8890 -0.0805 0.114 Uiso 0.723(7) 1 calc PR C 2
C200 C 0.2046(9) 0.7797(7) -0.2084(6) 0.071(2) Uiso 0.723(7) 1 d P C 2
H20L H 0.2192 0.8367 -0.2574 0.085 Uiso 0.723(7) 1 calc PR C 2
H20M H 0.2823 0.7511 -0.1798 0.085 Uiso 0.723(7) 1 calc PR C 2
N2 N 0.1078(6) 0.8015(5) -0.1403(5) 0.0424(17) Uiso 0.723(7) 1 d P C 2
C203 C 0.2160(8) 0.6627(7) -0.0152(6) 0.070(2) Uiso 0.723(7) 1 d P C 2
H20N H 0.1986 0.6120 0.0398 0.105 Uiso 0.723(7) 1 calc PR C 2
H20O H 0.2604 0.6991 -0.0029 0.105 Uiso 0.723(7) 1 calc PR C 2
H20P H 0.2664 0.6410 -0.0582 0.105 Uiso 0.723(7) 1 calc PR C 2
C202 C 0.0933(9) 0.7194(7) -0.0535(6) 0.061(2) Uiso 0.723(7) 1 d P C 2
H20Q H 0.0483 0.6814 -0.0639 0.073 Uiso 0.723(7) 1 calc PR C 2
H20R H 0.0423 0.7393 -0.0088 0.073 Uiso 0.723(7) 1 calc PR C 2
C221 C 0.079(2) 0.7706(15) -0.2078(17) 0.070(6) Uiso 0.277(7) 1 d PD C 1
H22A H 0.0935 0.8251 -0.2606 0.084 Uiso 0.277(7) 1 calc PR C 1
H22B H -0.0091 0.7658 -0.2000 0.084 Uiso 0.277(7) 1 calc PR C 1
C220 C 0.236(3) 0.7979(17) -0.1345(19) 0.083(8) Uiso 0.277(7) 1 d PD C 1
H22C H 0.2445 0.7900 -0.0738 0.099 Uiso 0.277(7) 1 calc PR C 1
H22D H 0.3030 0.7554 -0.1489 0.099 Uiso 0.277(7) 1 calc PR C 1
C222 C 0.166(2) 0.6844(17) -0.214(2) 0.071(7) Uiso 0.277(7) 1 d PD C 1
H22E H 0.1502 0.6774 -0.2655 0.107 Uiso 0.277(7) 1 calc PR C 1
H22F H 0.1498 0.6322 -0.1601 0.107 Uiso 0.277(7) 1 calc PR C 1
H22G H 0.2521 0.6906 -0.2190 0.107 Uiso 0.277(7) 1 calc PR C 1
C224 C 0.012(3) 0.835(2) -0.095(2) 0.093(9) Uiso 0.277(7) 1 d P C 1
H22H H -0.0059 0.8932 -0.1441 0.140 Uiso 0.277(7) 1 calc PR C 1
H22I H 0.0428 0.8420 -0.0478 0.140 Uiso 0.277(7) 1 calc PR C 1
H22J H -0.0629 0.8093 -0.0723 0.140 Uiso 0.277(7) 1 calc PR C 1
C223 C 0.259(3) 0.8889(18) -0.195(2) 0.106(10) Uiso 0.277(7) 1 d PD C 1
H22K H 0.3399 0.8955 -0.1871 0.159 Uiso 0.277(7) 1 calc PR C 1
H22L H 0.1955 0.9331 -0.1817 0.159 Uiso 0.277(7) 1 calc PR C 1
H22M H 0.2572 0.8977 -0.2566 0.159 Uiso 0.277(7) 1 calc PR C 1
N20 N 0.1175(18) 0.7686(15) -0.1307(14) 0.052(5) Uiso 0.277(7) 1 d PD C 1
C226 C 0.134(5) 0.684(2) -0.055(3) 0.137(16) Uiso 0.277(7) 1 d PD C 1
H22N H 0.1414 0.6938 -0.0026 0.164 Uiso 0.277(7) 1 calc PR C 1
H22O H 0.2110 0.6466 -0.0668 0.164 Uiso 0.277(7) 1 calc PR C 1
C227 C 0.028(5) 0.634(4) -0.035(4) 0.21(2) Uiso 0.277(7) 1 d PD C 1
H22P H 0.0435 0.5772 0.0168 0.312 Uiso 0.277(7) 1 calc PR C 1
H22Q H 0.0208 0.6219 -0.0859 0.312 Uiso 0.277(7) 1 calc PR C 1
H22R H -0.0491 0.6694 -0.0220 0.312 Uiso 0.277(7) 1 calc PR C 1
C501 C 0.0590(6) 0.1242(5) 0.4918(4) 0.0706(17) Uani 1 1 d . . .
H50A H -0.0048 0.1263 0.4577 0.106 Uiso 1 1 calc R . .
H50B H 0.1231 0.1558 0.4513 0.106 Uiso 1 1 calc R . .
H50C H 0.0226 0.1524 0.5328 0.106 Uiso 1 1 calc R . .
C500 C 0.1133(6) 0.0309(6) 0.5423(4) 0.0681(17) Uani 1 1 d . . .
N5 N 0.1542(8) -0.0422(6) 0.5819(5) 0.108(2) Uani 1 1 d . . .

loop_
_atom_site_aniso_label
_atom_site_aniso_U_11
_atom_site_aniso_U_22
_atom_site_aniso_U_33
_atom_site_aniso_U_23
_atom_site_aniso_U_13
_atom_site_aniso_U_12
Sn1 0.04474(18) 0.03465(18) 0.03280(17) -0.00814(14) -0.00551(13) -0.00665(13)
Rh1 0.03374(18) 0.0367(2) 0.02980(18) -0.01353(15) -0.00028(13) -0.00147(14)
Sn2 0.03851(18) 0.0537(2) 0.03768(18) -0.02451(16) -0.00098(13) 0.00152(14)
O1 0.060(3) 0.114(4) 0.087(3) -0.057(3) -0.014(2) -0.018(2)
O2 0.041(2) 0.145(5) 0.089(3) -0.071(3) -0.009(2) -0.008(2)
C2 0.044(3) 0.073(4) 0.049(3) -0.034(3) 0.004(2) 0.000(3)
C1 0.050(3) 0.057(3) 0.042(3) -0.021(3) -0.001(2) -0.006(2)
B100 0.055(3) 0.042(3) 0.034(3) -0.008(2) -0.010(2) -0.019(2)
B101 0.054(3) 0.029(3) 0.038(3) -0.010(2) -0.014(2) -0.003(2)
B102 0.044(3) 0.053(4) 0.034(3) -0.008(3) 0.000(2) -0.011(3)
B103 0.047(3) 0.047(3) 0.037(3) -0.017(3) -0.015(2) -0.003(2)
B104 0.058(3) 0.052(3) 0.034(3) -0.017(3) -0.014(2) -0.002(3)
B105 0.060(3) 0.046(3) 0.033(3) -0.017(3) -0.006(2) -0.009(3)
B106 0.075(4) 0.047(4) 0.038(3) -0.001(3) -0.016(3) -0.018(3)
B107 0.057(3) 0.041(3) 0.041(3) -0.016(3) -0.013(3) -0.003(3)
B108 0.065(4) 0.057(4) 0.037(3) -0.008(3) -0.006(3) -0.025(3)
B109 0.073(4) 0.042(3) 0.042(3) -0.012(3) -0.016(3) -0.016(3)
B110 0.058(4) 0.063(4) 0.035(3) -0.015(3) -0.007(3) -0.012(3)
B200 0.043(3) 0.041(3) 0.039(3) -0.014(2) -0.004(2) 0.001(2)
B201 0.047(3) 0.049(3) 0.035(3) -0.016(3) -0.009(2) -0.004(2)
B202 0.046(3) 0.046(3) 0.044(3) -0.022(3) 0.004(2) -0.010(2)
B203 0.036(3) 0.049(3) 0.047(3) -0.020(3) -0.004(2) -0.003(2)
B204 0.058(3) 0.047(3) 0.035(3) -0.017(3) 0.003(2) -0.007(3)
B205 0.042(3) 0.043(3) 0.053(3) -0.019(3) 0.003(2) 0.000(2)
B206 0.043(3) 0.053(3) 0.040(3) -0.018(3) -0.004(2) -0.012(2)
B207 0.043(3) 0.047(3) 0.049(3) -0.019(3) 0.009(2) -0.004(2)
B208 0.053(3) 0.055(4) 0.044(3) -0.026(3) 0.009(3) -0.003(3)
B209 0.063(4) 0.052(4) 0.042(3) -0.020(3) -0.006(3) -0.011(3)
B210 0.057(3) 0.046(3) 0.047(3) -0.021(3) 0.001(3) -0.007(3)
N3 0.053(3) 0.081(4) 0.075(3) -0.045(3) -0.005(2) -0.013(2)
C306 0.079(4) 0.084(5) 0.074(4) -0.018(4) -0.029(4) -0.027(3)
C305 0.089(4) 0.094(5) 0.050(3) -0.027(3) -0.009(3) -0.038(4)
C300 0.085(5) 0.122(6) 0.071(5) -0.042(5) -0.027(4) 0.007(4)
C308 0.069(4) 0.102(6) 0.173(9) -0.095(7) 0.001(5) -0.006(4)
C303 0.069(4) 0.108(6) 0.162(8) -0.089(6) -0.028(5) 0.001(4)
C301 0.101(6) 0.181(10) 0.090(6) -0.001(6) -0.035(5) -0.071(7)
C304 0.094(6) 0.090(7) 0.264(14) -0.092(8) 0.021(7) -0.027(5)
C501 0.087(4) 0.079(5) 0.054(4) -0.025(3) -0.001(3) -0.038(4)
C500 0.070(4) 0.090(5) 0.050(3) -0.030(4) -0.005(3) -0.020(4)
N5 0.130(6) 0.105(6) 0.080(5) -0.036(4) -0.029(4) 0.009(5)

loop_
_atom_type_symbol
_atom_type_description
_atom_type_scat_dispersion_real
_atom_type_scat_dispersion_imag
_atom_type_scat_source
C C 0.0033 0.0016 'International Tables Vol C Tables 4.2.6.8 and 6.1.1.4'
H H 0.0000 0.0000 'International Tables Vol C Tables 4.2.6.8 and 6.1.1.4'
B B 0.0013 0.0007 'International Tables Vol C Tables 4.2.6.8 and 6.1.1.4'
N N 0.0061 0.0033 'International Tables Vol C Tables 4.2.6.8 and 6.1.1.4'
O O 0.0106 0.0060 'International Tables Vol C Tables 4.2.6.8 and 6.1.1.4'
Rh Rh -1.1178 0.9187 'International Tables Vol C Tables 4.2.6.8 and 6.1.1.4'
Sn Sn -0.6537 1.4246 'International Tables Vol C Tables 4.2.6.8 and 6.1.1.4'

loop_
_geom_angle_atom_site_label_1
_geom_angle_atom_site_label_2
_geom_angle_atom_site_label_3
_geom_angle
_geom_angle_site_symmetry_1
_geom_angle_site_symmetry_3
B103 Sn1 B100 81.1(2) . .
B103 Sn1 B102 81.4(2) . .
B100 Sn1 B102 46.9(2) . .
B103 Sn1 B105 47.6(2) . .
B100 Sn1 B105 81.1(2) . .
B102 Sn1 B105 47.8(2) . .
B103 Sn1 B101 47.36(19) . .
B100 Sn1 B101 47.1(2) . .
B102 Sn1 B101 80.6(2) . .
B105 Sn1 B101 81.0(2) . .
B103 Sn1 Rh1 126.08(15) . 2_566
B100 Sn1 Rh1 118.97(14) . 2_566
B102 Sn1 Rh1 150.05(14) . 2_566
B105 Sn1 Rh1 159.34(15) . 2_566
B101 Sn1 Rh1 108.37(14) . 2_566
B103 Sn1 Rh1 131.63(15) . .
B100 Sn1 Rh1 142.91(14) . .
B102 Sn1 Rh1 112.61(16) . .
B105 Sn1 Rh1 107.34(15) . .
B101 Sn1 Rh1 166.74(15) . .
Rh1 Sn1 Rh1 60.426(16) 2_566 .
C2 Rh1 C1 169.7(2) . .
C2 Rh1 Sn2 85.44(15) . .
C1 Rh1 Sn2 85.17(15) . .
C2 Rh1 Sn1 90.96(17) . 2_566
C1 Rh1 Sn1 91.46(16) . 2_566
Sn2 Rh1 Sn1 127.864(19) . 2_566
C2 Rh1 Sn1 92.85(18) . .
C1 Rh1 Sn1 94.66(17) . .
Sn2 Rh1 Sn1 112.552(18) . .
Sn1 Rh1 Sn1 119.574(16) 2_566 .
C2 Rh1 Rh1 93.79(16) . 2_566
C1 Rh1 Rh1 96.08(16) . 2_566
Sn2 Rh1 Rh1 172.21(2) . 2_566
Sn1 Rh1 Rh1 59.859(16) 2_566 2_566
Sn1 Rh1 Rh1 59.715(16) . 2_566
B202 Sn2 B203 48.0(2) . .
B202 Sn2 B201 48.0(2) . .
B203 Sn2 B201 82.0(2) . .
B202 Sn2 B206 82.1(2) . .
B203 Sn2 B206 81.7(2) . .
B201 Sn2 B206 47.9(2) . .
B202 Sn2 B200 82.2(2) . .
B203 Sn2 B200 47.9(2) . .
B201 Sn2 B200 81.9(2) . .
B206 Sn2 B200 47.4(2) . .
B202 Sn2 Rh1 135.57(15) . .
B203 Sn2 Rh1 131.42(15) . .
B201 Sn2 Rh1 141.08(14) . .
B206 Sn2 Rh1 139.71(14) . .
B200 Sn2 Rh1 133.57(14) . .
O2 C2 Rh1 178.2(5) . .
O1 C1 Rh1 177.6(5) . .
B108 B100 B109 60.4(4) . .
B108 B100 B102 58.3(3) . .
B109 B100 B102 107.0(4) . .
B108 B100 B101 106.3(4) . .
B109 B100 B101 57.6(3) . .
B102 B100 B101 108.5(4) . .
B108 B100 Sn1 118.4(4) . .
B109 B100 Sn1 118.0(3) . .
B102 B100 Sn1 66.6(2) . .
B101 B100 Sn1 66.6(2) . .
B108 B100 H100 121.0 . .
B109 B100 H100 121.1 . .
B102 B100 H100 122.3 . .
B101 B100 H100 122.9 . .
Sn1 B100 H100 110.2 . .
B109 B101 B107 61.2(3) . .
B109 B101 B100 58.4(3) . .
B107 B101 B100 107.3(4) . .
B109 B101 B103 107.3(4) . .
B107 B101 B103 58.1(3) . .
B100 B101 B103 108.1(4) . .
B109 B101 Sn1 118.4(4) . .
B107 B101 Sn1 118.0(3) . .
B100 B101 Sn1 66.3(2) . .
B103 B101 Sn1 66.0(2) . .
B109 B101 H101 120.3 . .
B107 B101 H101 120.5 . .
B100 B101 H101 122.6 . .
B103 B101 H101 122.8 . .
Sn1 B101 H101 110.7 . .
B108 B102 B110 60.4(4) . .
B108 B102 B100 58.0(3) . .
B110 B102 B100 106.2(4) . .
B108 B102 B105 106.4(4) . .
B110 B102 B105 57.7(3) . .
B100 B102 B105 107.9(4) . .
B108 B102 Sn1 117.9(4) . .
B110 B102 Sn1 117.4(4) . .
B100 B102 Sn1 66.4(2) . .
B105 B102 Sn1 66.1(2) . .
B108 B102 H102 121.0 . .
B110 B102 H102 121.4 . .
B100 B102 H102 122.8 . .
B105 B102 H102 123.0 . .
Sn1 B102 H102 110.7 . .
B104 B103 B107 59.9(3) . .
B104 B103 B101 105.7(4) . .
B107 B103 B101 58.0(3) . .
B104 B103 B105 58.0(3) . .
B107 B103 B105 106.5(4) . .
B101 B103 B105 108.0(4) . .
B104 B103 Sn1 118.0(3) . .
B107 B103 Sn1 118.5(3) . .
B101 B103 Sn1 66.7(2) . .
B105 B103 Sn1 66.5(2) . .
B104 B103 H103 121.5 . .
B107 B103 H103 121.0 . .
B101 B103 H103 123.0 . .
B105 B103 H103 122.8 . .
Sn1 B103 H103 110.1 . .
B103 B104 B107 60.2(3) . .
B103 B104 B105 64.2(3) . .
B107 B104 B105 111.6(4) . .
B103 B104 B106 109.8(4) . .
B107 B104 B106 60.4(4) . .
B105 B104 B106 109.6(4) . .
B103 B104 B110 110.6(4) . .
B107 B104 B110 108.2(4) . .
B105 B104 B110 59.7(3) . .
B106 B104 B110 59.7(4) . .
B103 B104 H104 119.3 . .
B107 B104 H104 121.1 . .
B105 B104 H104 119.1 . .
B106 B104 H104 121.4 . .
B110 B104 H104 121.9 . .
B104 B105 B110 60.5(4) . .
B104 B105 B103 57.8(3) . .
B110 B105 B103 106.2(4) . .
B104 B105 B102 106.1(4) . .
B110 B105 B102 57.6(3) . .
B103 B105 B102 107.4(4) . .
B104 B105 Sn1 117.4(3) . .
B110 B105 Sn1 117.3(3) . .
B103 B105 Sn1 65.9(2) . .
B102 B105 Sn1 66.1(2) . .
B104 B105 H105 121.2 . .
B110 B105 H105 121.2 . .
B103 B105 H105 123.2 . .
B102 B105 H105 123.2 . .
Sn1 B105 H105 111.1 . .
B110 B106 B108 59.9(4) . .
B110 B106 B109 107.7(4) . .
B108 B106 B109 59.7(4) . .
B110 B106 B104 60.3(4) . .
B108 B106 B104 108.1(4) . .
B109 B106 B104 107.8(4) . .
B110 B106 B107 108.0(4) . .
B108 B106 B107 108.2(4) . .
B109 B106 B107 60.5(4) . .
B104 B106 B107 59.5(3) . .
B110 B106 H106 121.7 . .
B108 B106 H106 121.7 . .
B109 B106 H106 121.8 . .
B104 B106 H106 121.8 . .
B107 B106 H106 121.6 . .
B104 B107 B103 60.0(3) . .
B104 B107 B101 110.4(4) . .
B103 B107 B101 63.8(3) . .
B104 B107 B106 60.1(4) . .
B103 B107 B106 109.4(4) . .
B101 B107 B106 108.4(4) . .
B104 B107 B109 107.7(4) . .
B103 B107 B109 110.1(4) . .
B101 B107 B109 59.0(3) . .
B106 B107 B109 59.7(3) . .
B104 B107 H107 121.5 . .
B103 B107 H107 119.4 . .
B101 B107 H107 120.1 . .
B106 B107 H107 121.7 . .
B109 B107 H107 122.2 . .
B100 B108 B102 63.8(3) . .
B100 B108 B109 60.1(3) . .
B102 B108 B109 111.0(4) . .
B100 B108 B110 110.5(4) . .
B102 B108 B110 60.0(4) . .
B109 B108 B110 107.9(4) . .
B100 B108 B106 109.6(5) . .
B102 B108 B106 109.7(4) . .
B109 B108 B106 60.0(4) . .
B110 B108 B106 59.8(4) . .
B100 B108 H108 119.5 . .
B102 B108 H108 119.3 . .
B109 B108 H108 121.5 . .
B110 B108 H108 121.9 . .
B106 B108 H108 121.4 . .
B101 B109 B100 64.0(3) . .
B101 B109 B108 110.6(4) . .
B100 B109 B108 59.5(3) . .
B101 B109 B106 109.3(4) . .
B100 B109 B106 109.2(5) . .
B108 B109 B106 60.2(4) . .
B101 B109 B107 59.9(3) . .
B100 B109 B107 110.8(4) . .
B108 B109 B107 108.1(4) . .
B106 B109 B107 59.8(3) . .
B101 B109 H109 119.4 . .
B100 B109 H109 119.6 . .
B108 B109 H109 121.6 . .
B106 B109 H109 121.6 . .
B107 B109 H109 121.6 . .
B102 B110 B106 109.8(4) . .
B102 B110 B108 59.7(3) . .
B106 B110 B108 60.3(4) . .
B102 B110 B105 64.7(3) . .
B106 B110 B105 109.9(5) . .
B108 B110 B105 111.3(4) . .
B102 B110 B104 111.1(4) . .
B106 B110 B104 59.9(4) . .
B108 B110 B104 108.1(5) . .
B105 B110 B104 59.8(3) . .
B102 B110 H110 119.1 . .
B106 B110 H110 121.3 . .
B108 B110 H110 121.5 . .
B105 B110 H110 118.9 . .
B104 B110 H110 121.7 . .
B210 B200 B205 60.8(3) . .
B210 B200 B206 58.0(3) . .
B205 B200 B206 106.7(4) . .
B210 B200 B203 106.2(4) . .
B205 B200 B203 57.2(3) . .
B206 B200 B203 107.9(4) . .
B210 B200 Sn2 117.6(3) . .
B205 B200 Sn2 116.8(3) . .
B206 B200 Sn2 66.3(2) . .
B203 B200 Sn2 65.8(2) . .
B210 B200 H200 120.9 . .
B205 B200 H200 121.3 . .
B206 B200 H200 122.6 . .
B203 B200 H200 123.3 . .
Sn2 B200 H200 111.2 . .
B209 B201 B204 60.7(3) . .
B209 B201 B202 106.1(4) . .
B204 B201 B202 57.6(3) . .
B209 B201 B206 57.4(3) . .
B204 B201 B206 106.3(4) . .
B202 B201 B206 107.8(4) . .
B209 B201 Sn2 116.8(3) . .
B204 B201 Sn2 117.0(3) . .
B202 B201 Sn2 65.8(2) . .
B206 B201 Sn2 66.2(2) . .
B209 B201 H201 121.4 . .
B204 B201 H201 121.2 . .
B202 B201 H201 123.1 . .
B206 B201 H201 123.0 . .
Sn2 B201 H201 111.4 . .
B204 B202 B207 60.5(3) . .
B204 B202 B201 57.9(3) . .
B207 B202 B201 106.4(4) . .
B204 B202 B203 106.1(4) . .
B207 B202 B203 57.5(3) . .
B201 B202 B203 107.8(4) . .
B204 B202 Sn2 117.6(4) . .
B207 B202 Sn2 117.3(4) . .
B201 B202 Sn2 66.3(2) . .
B203 B202 Sn2 66.1(2) . .
B204 B202 H202 121.1 . .
B207 B202 H202 121.3 . .
B201 B202 H202 122.8 . .
B203 B202 H202 123.2 . .
Sn2 B202 H202 110.9 . .
B205 B203 B207 60.8(3) . .
B205 B203 B202 106.9(4) . .
B207 B203 B202 58.0(3) . .
B205 B203 B200 58.0(3) . .
B207 B203 B200 106.7(4) . .
B202 B203 B200 108.2(4) . .
B205 B203 Sn2 117.9(3) . .
B207 B203 Sn2 117.5(3) . .
B202 B203 Sn2 65.9(2) . .
B200 B203 Sn2 66.3(2) . .
B205 B203 H203 120.8 . .
B207 B203 H203 121.0 . .
B202 B203 H203 122.8 . .
B200 B203 H203 122.7 . .
Sn2 B203 H203 110.9 . .
B202 B204 B201 64.5(3) . .
B202 B204 B208 109.2(4) . .
B201 B204 B208 109.3(4) . .
B202 B204 B207 59.9(3) . .
B201 B204 B207 111.1(4) . .
B208 B204 B207 59.5(3) . .
B202 B204 B209 110.4(4) . .
B201 B204 B209 59.4(3) . .
B208 B204 B209 59.9(4) . .
B207 B204 B209 107.4(4) . .
B202 B204 H204 119.3 . .
B201 B204 H204 119.2 . .
B208 B204 H204 121.8 . .
B207 B204 H204 121.8 . .
B209 B204 H204 122.1 . .
B203 B205 B200 64.8(3) . .
B203 B205 B208 109.2(4) . .
B200 B205 B208 109.2(4) . .
B203 B205 B207 59.9(3) . .
B200 B205 B207 111.4(4) . .
B208 B205 B207 59.6(4) . .
B203 B205 B210 111.0(4) . .
B200 B205 B210 59.3(3) . .
B208 B205 B210 60.2(4) . .
B207 B205 B210 108.2(4) . .
B203 B205 H205 119.2 . .
B200 B205 H205 119.2 . .
B208 B205 H205 121.8 . .
B207 B205 H205 121.5 . .
B210 B205 H205 121.6 . .
B209 B206 B210 60.6(3) . .
B209 B206 B200 106.3(4) . .
B210 B206 B200 57.7(3) . .
B209 B206 B201 57.6(3) . .
B210 B206 B201 106.6(4) . .
B200 B206 B201 108.3(4) . .
B209 B206 Sn2 116.8(4) . .
B210 B206 Sn2 117.3(3) . .
B200 B206 Sn2 66.3(2) . .
B201 B206 Sn2 65.9(3) . .
B209 B206 H206 121.4 . .
B210 B206 H206 121.1 . .
B200 B206 H206 122.8 . .
B201 B206 H206 122.8 . .
Sn2 B206 H206 111.3 . .
B208 B207 B203 109.2(4) . .
B208 B207 B202 109.4(4) . .
B203 B207 B202 64.5(3) . .
B208 B207 B204 60.1(4) . .
B203 B207 B204 110.9(4) . .
B202 B207 B204 59.6(3) . .
B208 B207 B205 60.1(4) . .
B203 B207 B205 59.4(3) . .
B202 B207 B205 110.9(4) . .
B204 B207 B205 108.2(4) . .
B208 B207 H207 121.6 . .
B203 B207 H207 119.5 . .
B202 B207 H207 119.3 . .
B204 B207 H207 121.5 . .
B205 B207 H207 121.6 . .
B207 B208 B205 60.3(3) . .
B207 B208 B204 60.4(4) . .
B205 B208 B204 108.6(4) . .
B207 B208 B209 108.4(4) . .
B205 B208 B209 107.9(4) . .
B204 B208 B209 60.3(3) . .
B207 B208 B210 108.6(4) . .
B205 B208 B210 60.2(3) . .
B204 B208 B210 108.5(4) . .
B209 B208 B210 59.8(3) . .
B207 B208 H208 121.3 . .
B205 B208 H208 121.6 . .
B204 B208 H208 121.2 . .
B209 B208 H208 121.8 . .
B210 B208 H208 121.5 . .
B206 B209 B201 65.0(3) . .
B206 B209 B210 59.9(3) . .
B201 B209 B210 111.9(4) . .
B206 B209 B208 109.9(4) . .
B201 B209 B208 109.6(4) . .
B210 B209 B208 60.3(4) . .
B206 B209 B204 111.7(4) . .
B201 B209 B204 59.9(3) . .
B210 B209 B204 108.6(4) . .
B208 B209 B204 59.8(4) . .
B206 B209 H209 118.8 . .
B201 B209 H209 118.8 . .
B210 B209 H209 121.1 . .
B208 B209 H209 121.6 . .
B204 B209 H209 121.4 . .
B200 B210 B206 64.3(3) . .
B200 B210 B209 110.6(4) . .
B206 B210 B209 59.5(3) . .
B200 B210 B205 59.8(3) . .
B206 B210 B205 110.8(4) . .
B209 B210 B205 107.6(4) . .
B200 B210 B208 109.2(4) . .
B206 B210 B208 109.2(4) . .
B209 B210 B208 59.9(4) . .
B205 B210 B208 59.6(4) . .
B200 B210 H210 119.3 . .
B206 B210 H210 119.4 . .
B209 B210 H210 121.9 . .
B205 B210 H210 121.8 . .
B208 B210 H210 121.8 . .
C305 N3 C300 111.9(5) . .
C305 N3 C303 114.1(6) . .
C300 N3 C303 104.4(6) . .
C305 N3 C308 110.0(6) . .
C300 N3 C308 107.7(6) . .
C303 N3 C308 108.4(5) . .
C400 C401 H40A 109.5 . .
C400 C401 H40B 109.5 . .
H40A C401 H40B 109.5 . .
C400 C401 H40C 109.5 . .
H40A C401 H40C 109.5 . .
H40B C401 H40C 109.5 . .
N4 C400 C401 178.3(19) . .
N4B C402 C403 173.0(19) . .
C305 C306 H30A 109.5 . .
C305 C306 H30B 109.5 . .
H30A C306 H30B 109.5 . .
C305 C306 H30C 109.5 . .
H30A C306 H30C 109.5 . .
H30B C306 H30C 109.5 . .
N3 C305 C306 115.6(5) . .
N3 C305 H30D 108.4 . .
C306 C305 H30D 108.4 . .
N3 C305 H30E 108.4 . .
C306 C305 H30E 108.4 . .
H30D C305 H30E 107.4 . .
C301 C300 N3 115.7(7) . .
C301 C300 H30F 108.4 . .
N3 C300 H30F 108.4 . .
C301 C300 H30G 108.4 . .
N3 C300 H30G 108.4 . .
H30F C300 H30G 107.4 . .
N3 C308 H30H 109.5 . .
N3 C308 H30I 109.5 . .
H30H C308 H30I 109.5 . .
N3 C308 H30J 109.5 . .
H30H C308 H30J 109.5 . .
H30I C308 H30J 109.5 . .
C304 C303 N3 117.1(8) . .
C304 C303 H30K 108.0 . .
N3 C303 H30K 108.0 . .
C304 C303 H30L 108.0 . .
N3 C303 H30L 108.0 . .
H30K C303 H30L 107.3 . .
C300 C301 H30M 109.5 . .
C300 C301 H30N 109.5 . .
H30M C301 H30N 109.5 . .
C300 C301 H30O 109.5 . .
H30M C301 H30O 109.5 . .
H30N C301 H30O 109.5 . .
C303 C304 H30P 109.5 . .
C303 C304 H30Q 109.5 . .
H30P C304 H30Q 109.5 . .
C303 C304 H30R 109.5 . .
H30P C304 H30R 109.5 . .
H30Q C304 H30R 109.5 . .
C103 N1 C152 125.9(13) . .
C103 N1 C107 120.1(11) . .
C152 N1 C107 65.9(12) . .
C103 N1 C154 108.5(17) . .
C152 N1 C154 107.4(16) . .
C107 N1 C154 123.6(18) . .
C103 N1 C156 21.1(12) . .
C152 N1 C156 109.8(14) . .
C107 N1 C156 130.3(12) . .
C154 N1 C156 105.4(18) . .
C103 N1 C101 113.2(10) . .
C152 N1 C101 118.7(12) . .
C107 N1 C101 98.9(9) . .
C154 N1 C101 32.0(15) . .
C156 N1 C101 121.8(12) . .
C103 N1 C100 117.5(11) . .
C152 N1 C100 44.1(10) . .
C107 N1 C100 106.4(9) . .
C154 N1 C100 70.9(14) . .
C156 N1 C100 96.5(12) . .
C101 N1 C100 96.7(9) . .
C103 N1 C150 82.5(11) . .
C152 N1 C150 104.7(13) . .
C107 N1 C150 43.2(8) . .
C154 N1 C150 128.4(18) . .
C156 N1 C150 100.3(11) . .
C101 N1 C150 96.8(10) . .
C100 N1 C150 148.5(10) . .
C107 C106 H10A 109.5 . .
C107 C106 H10B 109.5 . .
H10A C106 H10B 109.5 . .
C107 C106 H10C 109.5 . .
H10A C106 H10C 109.5 . .
H10B C106 H10C 109.5 . .
N1 C103 C104 101.8(15) . .
N1 C103 H10D 111.4 . .
C104 C103 H10D 111.4 . .
N1 C103 H10E 111.4 . .
C104 C103 H10E 111.4 . .
H10D C103 H10E 109.3 . .
N1 C100 H10F 109.5 . .
N1 C100 H10G 109.5 . .
H10F C100 H10G 109.5 . .
N1 C100 H10H 109.5 . .
H10F C100 H10H 109.5 . .
H10G C100 H10H 109.5 . .
C102 C101 N1 122.2(13) . .
C102 C101 H10I 106.8 . .
N1 C101 H10I 106.8 . .
C102 C101 H10J 106.8 . .
N1 C101 H10J 106.8 . .
H10I C101 H10J 106.6 . .
C101 C102 H10K 109.5 . .
C101 C102 H10L 109.5 . .
H10K C102 H10L 109.5 . .
C101 C102 H10M 109.5 . .
H10K C102 H10M 109.5 . .
H10L C102 H10M 109.5 . .
N1 C107 C106 110.7(15) . .
N1 C107 H10N 109.5 . .
C106 C107 H10N 109.5 . .
N1 C107 H10O 109.5 . .
C106 C107 H10O 109.5 . .
H10N C107 H10O 108.1 . .
C103 C104 H10P 109.5 . .
C103 C104 H10Q 109.5 . .
H10P C104 H10Q 109.5 . .
C103 C104 H10R 109.5 . .
H10P C104 H10R 109.5 . .
H10Q C104 H10R 109.5 . .
C153 C150 N1 117.6(17) . .
C153 C150 H15A 107.9 . .
N1 C150 H15A 107.9 . .
C153 C150 H15B 107.9 . .
N1 C150 H15B 107.9 . .
H15A C150 H15B 107.2 . .
C151 C152 N1 119(2) . .
C151 C152 H15C 107.6 . .
N1 C152 H15C 107.6 . .
C151 C152 H15D 107.6 . .
N1 C152 H15D 107.6 . .
H15C C152 H15D 107.0 . .
C152 C151 H15E 109.5 . .
C152 C151 H15F 109.5 . .
H15E C151 H15F 109.5 . .
C152 C151 H15G 109.5 . .
H15E C151 H15G 109.5 . .
H15F C151 H15G 109.5 . .
C154 C155 H15H 109.5 . .
C154 C155 H15I 109.5 . .
H15H C155 H15I 109.5 . .
C154 C155 H15J 109.5 . .
H15H C155 H15J 109.5 . .
H15I C155 H15J 109.5 . .
N1 C154 C155 105(3) . .
N1 C154 H15K 110.8 . .
C155 C154 H15K 110.8 . .
N1 C154 H15L 110.8 . .
C155 C154 H15L 110.8 . .
H15K C154 H15L 108.9 . .
C150 C153 H15M 109.5 . .
C150 C153 H15N 109.5 . .
H15M C153 H15N 109.5 . .
C150 C153 H15O 109.5 . .
H15M C153 H15O 109.5 . .
H15N C153 H15O 109.5 . .
N1 C156 H15P 109.5 . .
N1 C156 H15Q 109.5 . .
H15P C156 H15Q 109.5 . .
N1 C156 H15R 109.5 . .
H15P C156 H15R 109.5 . .
H15Q C156 H15R 109.5 . .
C205 C204 N2 114.9(6) . .
C205 C204 H20A 108.5 . .
N2 C204 H20A 108.5 . .
C205 C204 H20B 108.5 . .
N2 C204 H20B 108.5 . .
H20A C204 H20B 107.5 . .
C204 C205 H20C 109.5 . .
C204 C205 H20D 109.5 . .
H20C C205 H20D 109.5 . .
C204 C205 H20E 109.5 . .
H20C C205 H20E 109.5 . .
H20D C205 H20E 109.5 . .
C200 C201 H20F 109.5 . .
C200 C201 H20G 109.5 . .
H20F C201 H20G 109.5 . .
C200 C201 H20H 109.5 . .
H20F C201 H20H 109.5 . .
H20G C201 H20H 109.5 . .
N2 C206 H20I 109.5 . .
N2 C206 H20J 109.5 . .
H20I C206 H20J 109.5 . .
N2 C206 H20K 109.5 . .
H20I C206 H20K 109.5 . .
H20J C206 H20K 109.5 . .
C201 C200 N2 119.4(8) . .
C201 C200 H20L 107.5 . .
N2 C200 H20L 107.5 . .
C201 C200 H20M 107.5 . .
N2 C200 H20M 107.5 . .
H20L C200 H20M 107.0 . .
C202 N2 C200 112.5(7) . .
C202 N2 C204 109.7(6) . .
C200 N2 C204 109.0(6) . .
C202 N2 C206 109.8(7) . .
C200 N2 C206 106.4(7) . .
C204 N2 C206 109.5(7) . .
C202 C203 H20N 109.5 . .
C202 C203 H20O 109.5 . .
H20N C203 H20O 109.5 . .
C202 C203 H20P 109.5 . .
H20N C203 H20P 109.5 . .
H20O C203 H20P 109.5 . .
N2 C202 C203 114.7(7) . .
N2 C202 H20Q 108.6 . .
C203 C202 H20Q 108.6 . .
N2 C202 H20R 108.6 . .
C203 C202 H20R 108.6 . .
H20Q C202 H20R 107.6 . .
N20 C221 C222 100.1(19) . .
N20 C221 H22A 111.8 . .
C222 C221 H22A 111.8 . .
N20 C221 H22B 111.8 . .
C222 C221 H22B 111.8 . .
H22A C221 H22B 109.5 . .
C223 C220 N20 122(2) . .
C223 C220 H22C 106.9 . .
N20 C220 H22C 106.9 . .
C223 C220 H22D 106.9 . .
N20 C220 H22D 106.9 . .
H22C C220 H22D 106.7 . .
C221 C222 H22E 109.5 . .
C221 C222 H22F 109.5 . .
H22E C222 H22F 109.5 . .
C221 C222 H22G 109.5 . .
H22E C222 H22G 109.5 . .
H22F C222 H22G 109.5 . .
N20 C224 H22H 109.5 . .
N20 C224 H22I 109.5 . .
H22H C224 H22I 109.5 . .
N20 C224 H22J 109.5 . .
H22H C224 H22J 109.5 . .
H22I C224 H22J 109.5 . .
C220 C223 H22K 109.5 . .
C220 C223 H22L 109.5 . .
H22K C223 H22L 109.5 . .
C220 C223 H22M 109.5 . .
H22K C223 H22M 109.5 . .
H22L C223 H22M 109.5 . .
C226 N20 C221 117(3) . .
C226 N20 C220 100(2) . .
C221 N20 C220 121(2) . .
C226 N20 C224 105(3) . .
C221 N20 C224 108.1(18) . .
C220 N20 C224 104(2) . .
N20 C226 C227 113(4) . .
N20 C226 H22N 108.9 . .
C227 C226 H22N 108.9 . .
N20 C226 H22O 108.9 . .
C227 C226 H22O 108.9 . .
H22N C226 H22O 107.8 . .
C226 C227 H22P 109.5 . .
C226 C227 H22Q 109.5 . .
H22P C227 H22Q 109.5 . .
C226 C227 H22R 109.5 . .
H22P C227 H22R 109.5 . .
H22Q C227 H22R 109.5 . .
C500 C501 H50A 109.5 . .
C500 C501 H50B 109.5 . .
H50A C501 H50B 109.5 . .
C500 C501 H50C 109.5 . .
H50A C501 H50C 109.5 . .
H50B C501 H50C 109.5 . .
N5 C500 C501 179.1(8) . .

loop_
_geom_bond_atom_site_label_1
_geom_bond_atom_site_label_2
_geom_bond_distance
_geom_bond_site_symmetry_2
Sn1 B103 2.327(5) .
Sn1 B100 2.333(5) .
Sn1 B102 2.338(6) .
Sn1 B105 2.337(5) .
Sn1 B101 2.339(5) .
Sn1 Rh1 2.7149(6) 2_566
Sn1 Rh1 2.7189(6) .
Rh1 C2 1.894(6) .
Rh1 C1 1.896(6) .
Rh1 Sn2 2.5451(5) .
Rh1 Sn1 2.7149(6) 2_566
Rh1 Rh1 2.7343(7) 2_566
Sn2 B202 2.315(6) .
Sn2 B203 2.319(5) .
Sn2 B201 2.323(5) .
Sn2 B206 2.328(6) .
Sn2 B200 2.327(5) .
O1 C1 1.137(6) .
O2 C2 1.140(6) .
B100 B108 1.758(8) .
B100 B109 1.769(8) .
B100 B102 1.860(9) .
B100 B101 1.868(8) .
B100 H100 1.1000 .
B101 B109 1.754(8) .
B101 B107 1.771(8) .
B101 B103 1.874(8) .
B101 H101 1.1000 .
B102 B108 1.764(9) .
B102 B110 1.769(8) .
B102 B105 1.894(8) .
B102 H102 1.1000 .
B103 B104 1.769(8) .
B103 B107 1.773(8) .
B103 B105 1.882(8) .
B103 H103 1.1000 .
B104 B107 1.767(8) .
B104 B105 1.772(8) .
B104 B106 1.778(9) .
B104 B110 1.785(9) .
B104 H104 1.1000 .
B105 B110 1.772(9) .
B105 H105 1.1000 .
B106 B110 1.774(10) .
B106 B108 1.783(9) .
B106 B109 1.780(9) .
B106 B107 1.782(9) .
B106 H106 1.1000 .
B107 B109 1.794(8) .
B107 H107 1.1000 .
B108 B109 1.775(10) .
B108 B110 1.776(9) .
B108 H108 1.1000 .
B109 H109 1.1000 .
B110 H110 1.1000 .
B200 B210 1.757(8) .
B200 B205 1.767(8) .
B200 B206 1.873(8) .
B200 B203 1.884(8) .
B200 H200 1.1000 .
B201 B209 1.760(9) .
B201 B204 1.769(8) .
B201 B202 1.885(8) .
B201 B206 1.889(8) .
B201 H201 1.1000 .
B202 B204 1.765(8) .
B202 B207 1.770(8) .
B202 B203 1.884(8) .
B202 H202 1.1000 .
B203 B205 1.752(8) .
B203 B207 1.761(8) .
B203 H203 1.1000 .
B204 B208 1.775(9) .
B204 B207 1.781(9) .
B204 B209 1.783(9) .
B204 H204 1.1000 .
B205 B208 1.774(9) .
B205 B207 1.777(8) .
B205 B210 1.784(9) .
B205 H205 1.1000 .
B206 B209 1.756(8) .
B206 B210 1.763(8) .
B206 H206 1.1000 .
B207 B208 1.765(9) .
B207 H207 1.1000 .
B208 B209 1.778(9) .
B208 B210 1.785(9) .
B208 H208 1.1000 .
B209 B210 1.776(9) .
B209 H209 1.1000 .
B210 H210 1.1000 .
N3 C305 1.491(8) .
N3 C300 1.499(10) .
N3 C303 1.510(9) .
N3 C308 1.513(8) .
N4 C400 1.081(17) .
C401 C400 1.375(19) .
C401 H40A 0.9600 .
C401 H40B 0.9600 .
C401 H40C 0.9600 .
N4B C402 1.155(14) .
C402 C403 1.49(2) .
C403 H40D 0.9600 .
C403 H40E 0.9600 .
C403 H40F 0.9600 .
C306 C305 1.500(10) .
C306 H30A 0.9600 .
C306 H30B 0.9600 .
C306 H30C 0.9600 .
C305 H30D 0.9700 .
C305 H30E 0.9700 .
C300 C301 1.482(13) .
C300 H30F 0.9700 .
C300 H30G 0.9700 .
C308 H30H 0.9600 .
C308 H30I 0.9600 .
C308 H30J 0.9600 .
C303 C304 1.454(11) .
C303 H30K 0.9700 .
C303 H30L 0.9700 .
C301 H30M 0.9600 .
C301 H30N 0.9600 .
C301 H30O 0.9600 .
C304 H30P 0.9600 .
C304 H30Q 0.9600 .
C304 H30R 0.9600 .
N1 C103 1.390(17) .
N1 C152 1.47(2) .
N1 C107 1.495(18) .
N1 C154 1.48(3) .
N1 C156 1.54(2) .
N1 C101 1.550(15) .
N1 C100 1.564(16) .
N1 C150 1.59(2) .
C106 C107 1.522(13) .
C106 H10A 0.9600 .
C106 H10B 0.9600 .
C106 H10C 0.9600 .
C103 C104 1.42(3) .
C103 H10D 0.9700 .
C103 H10E 0.9700 .
C100 H10F 0.9600 .
C100 H10G 0.9600 .
C100 H10H 0.9600 .
C101 C102 1.47(2) .
C101 H10I 0.9700 .
C101 H10J 0.9700 .
C102 H10K 0.9600 .
C102 H10L 0.9600 .
C102 H10M 0.9600 .
C107 H10N 0.9700 .
C107 H10O 0.9700 .
C104 H10P 0.9600 .
C104 H10Q 0.9600 .
C104 H10R 0.9600 .
C150 C153 1.466(17) .
C150 H15A 0.9700 .
C150 H15B 0.9700 .
C152 C151 1.428(18) .
C152 H15C 0.9700 .
C152 H15D 0.9700 .
C151 H15E 0.9600 .
C151 H15F 0.9600 .
C151 H15G 0.9600 .
C155 C154 1.512(19) .
C155 H15H 0.9600 .
C155 H15I 0.9600 .
C155 H15J 0.9600 .
C154 H15K 0.9700 .
C154 H15L 0.9700 .
C153 H15M 0.9600 .
C153 H15N 0.9600 .
C153 H15O 0.9600 .
C156 H15P 0.9600 .
C156 H15Q 0.9600 .
C156 H15R 0.9600 .
C204 C205 1.488(10) .
C204 N2 1.522(10) .
C204 H20A 0.9700 .
C204 H20B 0.9700 .
C205 H20C 0.9600 .
C205 H20D 0.9600 .
C205 H20E 0.9600 .
C201 C200 1.412(13) .
C201 H20F 0.9600 .
C201 H20G 0.9600 .
C201 H20H 0.9600 .
C206 N2 1.504(12) .
C206 H20I 0.9600 .
C206 H20J 0.9600 .
C206 H20K 0.9600 .
C200 N2 1.504(11) .
C200 H20L 0.9700 .
C200 H20M 0.9700 .
N2 C202 1.506(11) .
C203 C202 1.520(13) .
C203 H20N 0.9600 .
C203 H20O 0.9600 .
C203 H20P 0.9600 .
C202 H20Q 0.9700 .
C202 H20R 0.9700 .
C221 N20 1.40(3) .
C221 C222 1.556(18) .
C221 H22A 0.9700 .
C221 H22B 0.9700 .
C220 C223 1.462(18) .
C220 N20 1.47(3) .
C220 H22C 0.9700 .
C220 H22D 0.9700 .
C222 H22E 0.9600 .
C222 H22F 0.9600 .
C222 H22G 0.9600 .
C224 N20 1.62(4) .
C224 H22H 0.9600 .
C224 H22I 0.9600 .
C224 H22J 0.9600 .
C223 H22K 0.9600 .
C223 H22L 0.9600 .
C223 H22M 0.9600 .
N20 C226 1.421(19) .
C226 C227 1.49(2) .
C226 H22N 0.9700 .
C226 H22O 0.9700 .
C227 H22P 0.9600 .
C227 H22Q 0.9600 .
C227 H22R 0.9600 .
C501 C500 1.445(10) .
C501 H50A 0.9600 .
C501 H50B 0.9600 .
C501 H50C 0.9600 .
C500 N5 1.127(9) .
